data_4080256
loop_
_publ_author_name
'Zeckert, Kornelia'

_publ_section_title
;
 Pyridyl Compounds of Heavier Group 13 and 14 Elements as Ligands for
 Lanthanide Metals
;
_journal_issue 5
_journal_name_full Organometallics
_journal_page_first 1387
_journal_paper_doi 10.1021/om301032x
_journal_volume 32
_journal_year 2013
_chemical_formula_moiety 'C36 H52 In N2 Sm'
_chemical_formula_sum 'C36 H52 In N2 Sm'
_chemical_formula_weight 777.97
_chemical_name_systematic
;
 ?
;
_space_group_IT_number 60
_symmetry_cell_setting orthorhombic
_symmetry_space_group_name_Hall '-P 2n 2ab'
_symmetry_space_group_name_H-M 'P b c n'
_atom_sites_solution_hydrogens geom
_atom_sites_solution_primary direct
_atom_sites_solution_secondary difmap
_audit_conform_dict_location ftp://ftp.iucr.org/pub/cif_core.dic
_audit_conform_dict_name cif_core.dic
_audit_conform_dict_version 2.3
_audit_creation_date 2012-06-19T08:46:29-00:00
_audit_creation_method 'WinGX routine CIF_UPDATE'
_cell_angle_alpha 90
_cell_angle_beta 90
_cell_angle_gamma 90
_cell_formula_units_Z 4
_cell_length_a 11.9097(2)
_cell_length_b 19.0579(4)
_cell_length_c 15.1619(3)
_cell_measurement_reflns_used 5876
_cell_measurement_temperature 130(2)
_cell_measurement_theta_max 31.3986
_cell_measurement_theta_min 2.8859
_cell_volume 3441.36(11)
_computing_cell_refinement
;
        CrysAlisPro, Agilent Technologies,
        Version 1.171.35.19 (release 27-10-2011 CrysAlis171 .NET)
        (compiled Oct 27 2011,15:02:11)
;
_computing_data_collection
;
        CrysAlisPro, Agilent Technologies,
        Version 1.171.35.19 (release 27-10-2011 CrysAlis171 .NET)
        (compiled Oct 27 2011,15:02:11)
;
_computing_data_reduction
;
        CrysAlisPro, Agilent Technologies,
        Version 1.171.35.19 (release 27-10-2011 CrysAlis171 .NET)
        (compiled Oct 27 2011,15:02:11)
;
_computing_molecular_graphics 'Ortep-3 for Windows (Farrugia, 2008)'
_computing_structure_refinement 'SHELXL-97 (Sheldrick, 2008)'
_computing_structure_solution
;
     SHELXS-97
     Program for Crystal Structure Analysis (Release 97-2)
     G. M. Sheldrick, Institut f\"ur Anorganische Chemie der Universit\"at,
     Tammanstrasse 4, D-3400 G\"ottingen, Germany, 1998.
;
_diffrn_ambient_temperature 130(2)
_diffrn_detector_area_resol_mean 16.356
_diffrn_measured_fraction_theta_full 0.999
_diffrn_measured_fraction_theta_max 0.999
_diffrn_measurement_device_type 'Xcalibur, Sapphire3, Gemini'
_diffrn_measurement_method '\w scans'
_diffrn_orient_matrix_UB_11 -0.0579799
_diffrn_orient_matrix_UB_12 -0.0047894
_diffrn_orient_matrix_UB_13 -0.0088465
_diffrn_orient_matrix_UB_21 0.0044037
_diffrn_orient_matrix_UB_22 -0.0356953
_diffrn_orient_matrix_UB_23 0.0127662
_diffrn_orient_matrix_UB_31 -0.0128865
_diffrn_orient_matrix_UB_32 0.009382
_diffrn_orient_matrix_UB_33 0.0441286
_diffrn_radiation_monochromator graphite
_diffrn_radiation_type MoK\a
_diffrn_radiation_wavelength 0.71073
_diffrn_reflns_av_R_equivalents 0.0782
_diffrn_reflns_av_unetI/netI 0.0463
_diffrn_reflns_limit_h_max 15
_diffrn_reflns_limit_h_min -15
_diffrn_reflns_limit_k_max 25
_diffrn_reflns_limit_k_min -24
_diffrn_reflns_limit_l_max 19
_diffrn_reflns_limit_l_min -19
_diffrn_reflns_number 28991
_diffrn_reflns_theta_full 27.87
_diffrn_reflns_theta_max 27.87
_diffrn_reflns_theta_min 3.05
_exptl_absorpt_coefficient_mu 2.385
_exptl_absorpt_correction_type none
_exptl_crystal_colour yellow
_exptl_crystal_density_diffrn 1.502
_exptl_crystal_density_method 'not measured'
_exptl_crystal_description prism
_exptl_crystal_F_000 1572
_exptl_crystal_size_max 0.15
_exptl_crystal_size_mid 0.09
_exptl_crystal_size_min 0.05
_refine_diff_density_max 1.003
_refine_diff_density_min -0.539
_refine_diff_density_rms 0.106
_refine_ls_extinction_method none
_refine_ls_goodness_of_fit_ref 1.039
_refine_ls_hydrogen_treatment constr
_refine_ls_matrix_type full
_refine_ls_number_parameters 189
_refine_ls_number_reflns 4103
_refine_ls_number_restraints 0
_refine_ls_restrained_S_all 1.039
_refine_ls_R_factor_all 0.0743
_refine_ls_R_factor_gt 0.0346
_refine_ls_shift/su_max 0.001
_refine_ls_shift/su_mean 0
_refine_ls_structure_factor_coef Fsqd
_refine_ls_weighting_details 'calc w=1/[\s^2^(Fo^2^)+(0.0197P)^2^+2.0513P] where P=(Fo^2^+2Fc^2^)/3'
_refine_ls_weighting_scheme calc
_refine_ls_wR_factor_gt 0.058
_refine_ls_wR_factor_ref 0.0677
_reflns_number_gt 2541
_reflns_number_total 4103
_reflns_threshold_expression >2sigma(I)
_cod_data_source_file om301032x_si_001.cif
_cod_data_source_block x1565
_cod_original_sg_symbol_H-M Pbcn
_cod_database_code 4080256

loop_
_symmetry_equiv_pos_as_xyz
'x, y, z'
'-x+1/2, -y+1/2, z+1/2'
'-x, y, -z+1/2'
'x+1/2, -y+1/2, -z'
'-x, -y, -z'
'x-1/2, y-1/2, -z-1/2'
'x, -y, z-1/2'
'-x-1/2, y-1/2, z'

loop_
_atom_site_label
_atom_site_type_symbol
_atom_site_fract_x
_atom_site_fract_y
_atom_site_fract_z
_atom_site_U_iso_or_equiv
_atom_site_adp_type
_atom_site_occupancy
_atom_site_symmetry_multiplicity
_atom_site_calc_flag
_atom_site_refinement_flags
C1 C 0.6567(3) 0.2295(2) 0.2225(2) 0.0212(9) Uani 1 1 d .
C2 C 0.7521(4) 0.1878(3) 0.2086(3) 0.0302(10) Uani 1 1 d .
H2 H 0.7471 0.1385 0.2176 0.036 Uiso 1 1 calc R
C3 C 0.8529(3) 0.2165(2) 0.1822(3) 0.0304(11) Uani 1 1 d .
H3 H 0.9162 0.187 0.1734 0.036 Uiso 1 1 calc R
C4 C 0.8621(3) 0.2878(2) 0.1684(3) 0.0229(9) Uani 1 1 d .
C5 C 0.7677(3) 0.3270(2) 0.1860(2) 0.0222(9) Uani 1 1 d .
H5 H 0.7728 0.3764 0.1792 0.027 Uiso 1 1 calc R
C6 C 0.9679(3) 0.3222(3) 0.1360(3) 0.0324(11) Uani 1 1 d .
H6A H 0.965 0.3266 0.0716 0.049 Uiso 1 1 calc R
H6B H 1.0329 0.2936 0.1528 0.049 Uiso 1 1 calc R
H6C H 0.9748 0.369 0.1624 0.049 Uiso 1 1 calc R
C7 C 0.4705(4) 0.1030(3) 0.1324(3) 0.0405(13) Uani 1 1 d .
H7A H 0.394 0.0828 0.1359 0.049 Uiso 1 1 calc R
H7B H 0.4732 0.1335 0.0796 0.049 Uiso 1 1 calc R
C8 C 0.5537(5) 0.0437(4) 0.1202(4) 0.091(3) Uani 1 1 d .
H8A H 0.6295 0.063 0.1139 0.137 Uiso 1 1 calc R
H8B H 0.5343 0.0169 0.0671 0.137 Uiso 1 1 calc R
H8C H 0.5512 0.0126 0.1717 0.137 Uiso 1 1 calc R
C9 C 0.5107(3) 0.3712(2) 0.0695(2) 0.0209(8) Uani 1 1 d .
C10 C 0.5361(3) 0.4405(2) 0.0984(3) 0.0211(9) Uani 1 1 d .
C11 C 0.4378(3) 0.4699(2) 0.1354(3) 0.0221(9) Uani 1 1 d .
C12 C 0.3508(3) 0.4191(2) 0.1283(2) 0.0196(9) Uani 1 1 d .
C13 C 0.3953(3) 0.3585(2) 0.0892(3) 0.0211(9) Uani 1 1 d .
C14 C 0.5847(3) 0.3215(2) 0.0189(3) 0.0280(10) Uani 1 1 d .
H14A H 0.5788 0.2744 0.0445 0.042 Uiso 1 1 calc R
H14B H 0.6628 0.3375 0.0222 0.042 Uiso 1 1 calc R
H14C H 0.5607 0.3201 -0.0429 0.042 Uiso 1 1 calc R
C15 C 0.6447(3) 0.4801(2) 0.0835(3) 0.0268(10) Uani 1 1 d .
H15A H 0.6301 0.5215 0.0469 0.04 Uiso 1 1 calc R
H15B H 0.6988 0.4495 0.0536 0.04 Uiso 1 1 calc R
H15C H 0.6756 0.495 0.1404 0.04 Uiso 1 1 calc R
C16 C 0.4193(4) 0.5453(2) 0.1577(3) 0.0319(11) Uani 1 1 d .
H16A H 0.4912 0.5703 0.1558 0.048 Uiso 1 1 calc R
H16B H 0.3873 0.5489 0.2171 0.048 Uiso 1 1 calc R
H16C H 0.3675 0.5662 0.115 0.048 Uiso 1 1 calc R
C18 C 0.2287(3) 0.4348(3) 0.1448(3) 0.0338(11) Uani 1 1 d .
H18A H 0.1973 0.4596 0.0938 0.051 Uiso 1 1 calc R
H18B H 0.2216 0.4644 0.1974 0.051 Uiso 1 1 calc R
H18C H 0.1878 0.3908 0.1539 0.051 Uiso 1 1 calc R
C19 C 0.3281(3) 0.2942(2) 0.0631(3) 0.0313(11) Uani 1 1 d .
H19A H 0.27 0.2853 0.1074 0.047 Uiso 1 1 calc R
H19B H 0.3782 0.2536 0.0593 0.047 Uiso 1 1 calc R
H19C H 0.2927 0.3023 0.0056 0.047 Uiso 1 1 calc R
N1 N 0.6683(2) 0.30010(19) 0.2124(2) 0.0194(7) Uani 1 1 d .
In1 In 0.5 0.167626(18) 0.25 0.02238(9) Uani 1 2 d S
Sm1 Sm 0.5 0.366878(13) 0.25 0.01531(7) Uani 1 2 d S

loop_
_atom_site_aniso_label
_atom_site_aniso_U_11
_atom_site_aniso_U_22
_atom_site_aniso_U_33
_atom_site_aniso_U_23
_atom_site_aniso_U_13
_atom_site_aniso_U_12
C1 0.0201(19) 0.022(2) 0.021(2) -0.0015(17) -0.0012(14) -0.0005(17)
C2 0.030(2) 0.021(2) 0.040(2) 0.002(2) -0.001(2) 0.0032(19)
C3 0.021(2) 0.030(3) 0.040(3) -0.003(2) 0.0015(19) 0.0090(19)
C4 0.0165(19) 0.031(3) 0.021(2) -0.0041(19) -0.0007(16) -0.0007(17)
C5 0.025(2) 0.019(2) 0.023(2) -0.0015(18) -0.0037(17) 0.0019(17)
C6 0.023(2) 0.040(3) 0.035(3) -0.003(2) 0.0055(17) -0.0055(18)
C7 0.052(3) 0.029(3) 0.041(3) -0.007(2) -0.007(2) -0.001(2)
C8 0.068(4) 0.097(6) 0.108(6) -0.071(5) -0.031(4) 0.033(4)
C9 0.023(2) 0.0226(19) 0.0170(16) 0.0007(15) -0.0060(19) 0.004(2)
C10 0.0216(19) 0.023(2) 0.018(2) 0.0006(19) -0.0018(14) -0.0031(16)
C11 0.025(2) 0.022(2) 0.020(2) 0.0041(18) -0.0023(17) 0.0017(17)
C12 0.0184(19) 0.021(2) 0.020(2) 0.0055(17) -0.0027(15) 0.0016(16)
C13 0.023(2) 0.020(2) 0.020(2) 0.0043(18) -0.0039(16) -0.0030(17)
C14 0.033(2) 0.031(3) 0.020(2) -0.003(2) -0.0026(18) 0.002(2)
C15 0.027(2) 0.027(2) 0.026(2) 0.004(2) -0.0013(18) -0.0041(19)
C16 0.039(3) 0.026(3) 0.031(2) 0.007(2) -0.004(2) 0.007(2)
C18 0.021(2) 0.047(3) 0.034(2) 0.014(2) 0.0000(17) 0.005(2)
C19 0.032(2) 0.035(3) 0.027(2) 0.001(2) -0.0062(19) -0.010(2)
N1 0.0176(16) 0.0226(19) 0.0180(15) -0.0012(16) -0.0013(13) 0.0018(15)
In1 0.02015(17) 0.01937(19) 0.0276(2) 0 0.0018(2) 0
Sm1 0.01313(11) 0.01465(12) 0.01815(12) 0 -0.00026(16) 0

loop_
_atom_type_symbol
_atom_type_description
_atom_type_scat_dispersion_real
_atom_type_scat_dispersion_imag
_atom_type_scat_source
C C 0.0033 0.0016 'International Tables Vol C Tables 4.2.6.8 and 6.1.1.4'
H H 0 0 'International Tables Vol C Tables 4.2.6.8 and 6.1.1.4'
N N 0.0061 0.0033 'International Tables Vol C Tables 4.2.6.8 and 6.1.1.4'
In In -0.7276 1.31 'International Tables Vol C Tables 4.2.6.8 and 6.1.1.4'
Sm Sm -0.1638 3.4418 'International Tables Vol C Tables 4.2.6.8 and 6.1.1.4'

loop_
_geom_angle_atom_site_label_1
_geom_angle_atom_site_label_2
_geom_angle_atom_site_label_3
_geom_angle
_geom_angle_site_symmetry_1
_geom_angle_site_symmetry_3
N1 C1 C2 117.5(4) . .
N1 C1 In1 128.6(3) . .
C2 C1 In1 113.7(3) . .
C3 C2 C1 121.6(4) . .
C3 C2 H2 119.2 . .
C1 C2 H2 119.2 . .
C2 C3 C4 120.3(4) . .
C2 C3 H3 119.9 . .
C4 C3 H3 119.9 . .
C5 C4 C3 116.1(4) . .
C5 C4 C6 120.8(4) . .
C3 C4 C6 123.1(4) . .
N1 C5 C4 124.6(4) . .
N1 C5 H5 117.7 . .
C4 C5 H5 117.7 . .
C4 C6 H6A 109.5 . .
C4 C6 H6B 109.5 . .
H6A C6 H6B 109.5 . .
C4 C6 H6C 109.5 . .
H6A C6 H6C 109.5 . .
H6B C6 H6C 109.5 . .
C8 C7 In1 114.4(3) . .
C8 C7 H7A 108.7 . .
In1 C7 H7A 108.7 . .
C8 C7 H7B 108.7 . .
In1 C7 H7B 108.7 . .
H7A C7 H7B 107.6 . .
C7 C8 H8A 109.5 . .
C7 C8 H8B 109.5 . .
H8A C8 H8B 109.5 . .
C7 C8 H8C 109.5 . .
H8A C8 H8C 109.5 . .
H8B C8 H8C 109.5 . .
C10 C9 C13 107.3(3) . .
C10 C9 C14 128.1(4) . .
C13 C9 C14 124.3(4) . .
C10 C9 Sm1 74.4(2) . .
C13 C9 Sm1 75.0(2) . .
C14 C9 Sm1 121.2(2) . .
C11 C10 C9 108.3(3) . .
C11 C10 C15 124.7(4) . .
C9 C10 C15 126.7(4) . .
C11 C10 Sm1 74.9(2) . .
C9 C10 Sm1 75.4(2) . .
C15 C10 Sm1 121.1(2) . .
C10 C11 C12 107.7(3) . .
C10 C11 C16 126.4(4) . .
C12 C11 C16 124.5(4) . .
C10 C11 Sm1 75.1(2) . .
C12 C11 Sm1 75.9(2) . .
C16 C11 Sm1 126.1(3) . .
C13 C12 C11 108.5(3) . .
C13 C12 C18 126.8(4) . .
C11 C12 C18 123.7(4) . .
C13 C12 Sm1 75.0(2) . .
C11 C12 Sm1 74.0(2) . .
C18 C12 Sm1 125.8(2) . .
C12 C13 C9 108.2(3) . .
C12 C13 C19 125.2(3) . .
C9 C13 C19 126.2(4) . .
C12 C13 Sm1 75.4(2) . .
C9 C13 Sm1 74.8(2) . .
C19 C13 Sm1 121.3(3) . .
C9 C14 H14A 109.5 . .
C9 C14 H14B 109.5 . .
H14A C14 H14B 109.5 . .
C9 C14 H14C 109.5 . .
H14A C14 H14C 109.5 . .
H14B C14 H14C 109.5 . .
C10 C15 H15A 109.5 . .
C10 C15 H15B 109.5 . .
H15A C15 H15B 109.5 . .
C10 C15 H15C 109.5 . .
H15A C15 H15C 109.5 . .
H15B C15 H15C 109.5 . .
C11 C16 H16A 109.5 . .
C11 C16 H16B 109.5 . .
H16A C16 H16B 109.5 . .
C11 C16 H16C 109.5 . .
H16A C16 H16C 109.5 . .
H16B C16 H16C 109.5 . .
C12 C18 H18A 109.5 . .
C12 C18 H18B 109.5 . .
H18A C18 H18B 109.5 . .
C12 C18 H18C 109.5 . .
H18A C18 H18C 109.5 . .
H18B C18 H18C 109.5 . .
C13 C19 H19A 109.5 . .
C13 C19 H19B 109.5 . .
H19A C19 H19B 109.5 . .
C13 C19 H19C 109.5 . .
H19A C19 H19C 109.5 . .
H19B C19 H19C 109.5 . .
C5 N1 C1 119.8(3) . .
C5 N1 Sm1 126.2(3) . .
C1 N1 Sm1 113.9(2) . .
C7 In1 C7 111.7(3) . 3_655
C7 In1 C1 106.07(16) . .
C7 In1 C1 108.20(15) 3_655 .
C7 In1 C1 108.20(15) . 3_655
C7 In1 C1 106.07(16) 3_655 3_655
C1 In1 C1 116.7(2) . 3_655
N1 Sm1 N1 117.18(16) 3_655 .
N1 Sm1 C11 116.73(11) 3_655 3_655
N1 Sm1 C11 107.53(11) . 3_655
N1 Sm1 C11 107.53(11) 3_655 .
N1 Sm1 C11 116.73(11) . .
C11 Sm1 C11 87.83(17) 3_655 .
N1 Sm1 C10 86.67(11) 3_655 3_655
N1 Sm1 C10 126.47(10) . 3_655
C11 Sm1 C10 30.05(11) 3_655 3_655
C11 Sm1 C10 97.13(13) . 3_655
N1 Sm1 C10 126.47(10) 3_655 .
N1 Sm1 C10 86.67(11) . .
C11 Sm1 C10 97.13(13) 3_655 .
C11 Sm1 C10 30.05(11) . .
C10 Sm1 C10 118.06(18) 3_655 .
N1 Sm1 C9 106.68(11) 3_655 .
N1 Sm1 C9 75.18(11) . .
C11 Sm1 C9 127.07(12) 3_655 .
C11 Sm1 C9 49.77(12) . .
C10 Sm1 C9 146.46(13) 3_655 .
C10 Sm1 C9 30.20(11) . .
N1 Sm1 C9 75.17(11) 3_655 3_655
N1 Sm1 C9 106.68(11) . 3_655
C11 Sm1 C9 49.77(12) 3_655 3_655
C11 Sm1 C9 127.07(12) . 3_655
C10 Sm1 C9 30.20(11) 3_655 3_655
C10 Sm1 C9 146.46(13) . 3_655
C9 Sm1 C9 176.58(16) . 3_655
N1 Sm1 C13 78.70(11) 3_655 .
N1 Sm1 C13 97.76(11) . .
C11 Sm1 C13 137.12(12) 3_655 .
C11 Sm1 C13 49.56(12) . .
C10 Sm1 C13 135.04(11) 3_655 .
C10 Sm1 C13 49.65(11) . .
C9 Sm1 C13 30.17(10) . .
C9 Sm1 C13 150.23(10) 3_655 .
N1 Sm1 C13 97.76(11) 3_655 3_655
N1 Sm1 C13 78.70(11) . 3_655
C11 Sm1 C13 49.56(12) 3_655 3_655
C11 Sm1 C13 137.12(12) . 3_655
C10 Sm1 C13 49.65(11) 3_655 3_655
C10 Sm1 C13 135.04(11) . 3_655
C9 Sm1 C13 150.23(10) . 3_655
C9 Sm1 C13 30.17(10) 3_655 3_655
C13 Sm1 C13 173.30(17) . 3_655
N1 Sm1 C12 124.22(11) 3_655 3_655
N1 Sm1 C12 79.34(11) . 3_655
C11 Sm1 C12 30.10(11) 3_655 3_655
C11 Sm1 C12 110.10(12) . 3_655
C10 Sm1 C12 49.42(10) 3_655 3_655
C10 Sm1 C12 106.14(11) . 3_655
C9 Sm1 C12 129.03(11) . 3_655
C9 Sm1 C12 49.35(11) 3_655 3_655
C13 Sm1 C12 155.78(12) . 3_655
C13 Sm1 C12 29.58(11) 3_655 3_655
N1 Sm1 C12 79.34(11) 3_655 .
N1 Sm1 C12 124.22(11) . .
C11 Sm1 C12 110.10(12) 3_655 .
C11 Sm1 C12 30.10(11) . .
C10 Sm1 C12 106.14(11) 3_655 .
C10 Sm1 C12 49.42(10) . .
C9 Sm1 C12 49.35(11) . .
C9 Sm1 C12 129.03(11) 3_655 .
C13 Sm1 C12 29.58(11) . .
C13 Sm1 C12 155.78(12) 3_655 .
C12 Sm1 C12 137.55(17) 3_655 .

loop_
_geom_bond_atom_site_label_1
_geom_bond_atom_site_label_2
_geom_bond_distance
_geom_bond_site_symmetry_2
C1 N1 1.361(5) .
C1 C2 1.403(6) .
C1 In1 2.247(4) .
C2 C3 1.378(6) .
C2 H2 0.95 .
C3 C4 1.380(6) .
C3 H3 0.95 .
C4 C5 1.376(5) .
C4 C6 1.503(5) .
C5 N1 1.350(5) .
C5 H5 0.95 .
C6 H6A 0.98 .
C6 H6B 0.98 .
C6 H6C 0.98 .
C7 C8 1.514(7) .
C7 In1 2.197(4) .
C7 H7A 0.99 .
C7 H7B 0.99 .
C8 H8A 0.98 .
C8 H8B 0.98 .
C8 H8C 0.98 .
C9 C10 1.425(5) .
C9 C13 1.427(5) .
C9 C14 1.504(5) .
C9 Sm1 2.741(3) .
C10 C11 1.413(5) .
C10 C15 1.516(5) .
C10 Sm1 2.727(4) .
C11 C12 1.421(5) .
C11 C16 1.494(6) .
C11 Sm1 2.725(4) .
C12 C13 1.402(5) .
C12 C18 1.506(5) .
C12 Sm1 2.748(3) .
C13 C19 1.515(5) .
C13 Sm1 2.744(4) .
C14 H14A 0.98 .
C14 H14B 0.98 .
C14 H14C 0.98 .
C15 H15A 0.98 .
C15 H15B 0.98 .
C15 H15C 0.98 .
C16 H16A 0.98 .
C16 H16B 0.98 .
C16 H16C 0.98 .
C18 H18A 0.98 .
C18 H18B 0.98 .
C18 H18C 0.98 .
C19 H19A 0.98 .
C19 H19B 0.98 .
C19 H19C 0.98 .
N1 Sm1 2.442(3) .
In1 C7 2.197(4) 3_655
In1 C1 2.247(4) 3_655
Sm1 N1 2.442(3) 3_655
Sm1 C11 2.725(4) 3_655
Sm1 C10 2.727(4) 3_655
Sm1 C9 2.741(3) 3_655
Sm1 C13 2.744(4) 3_655
Sm1 C12 2.748(3) 3_655
